data_4311859
loop_
_publ_author_name
'St\'ephanie Sicard'
'Jean-Fran\,cois B\'erub\'e'
'Dalila Samar'
'Abdelhalim Messaoudi'
'Daniel Fortin'
'Fr\'ed\'eric Lebrun'
'Jean-Fran\,cois Fortin'
'Andreas Decken'
'Pierre D. Harvey'

_publ_section_title
;
 Mixed-Ligand Organometallic Polymers Containing the "Pd2(dmb)22+"
 Fragment: Properties of the {Pd2(dmb)2(diphos)2+}n Polymers/Oligomers in
 Solution and in the Solid State
;
_journal_name_full 'Inorganic Chemistry'
_journal_page_first 5321
_journal_page_last 5334
_journal_paper_doi 10.1021/ic049923b
_journal_volume 43
_journal_year 2004
_chemical_formula_sum 'C76 H84 F24 N4 P8 Pd2'
_chemical_formula_weight 1970.03
_chemical_name_systematic
; 
 ? 
;
_space_group_IT_number 15
_symmetry_cell_setting monoclinic
_symmetry_space_group_name_Hall '-C 2yc'
_symmetry_space_group_name_H-M 'C 1 2/c 1'
_atom_sites_solution_hydrogens geom
_atom_sites_solution_primary direct
_atom_sites_solution_secondary difmap
_audit_creation_method SHELXL-97
_cell_angle_alpha 90.00
_cell_angle_beta 119.7750(10)
_cell_angle_gamma 90.00
_cell_formula_units_Z 4
_cell_length_a 24.3735(13)
_cell_length_b 21.8576(13)
_cell_length_c 18.0034(9)
_cell_measurement_temperature 173(2)
_cell_volume 8325.0(8)
_computing_cell_refinement 'Bruker XSCANS'
_computing_data_collection 'Bruker XSCANS'
_computing_data_reduction 'Bruker SHELXTL'
_computing_molecular_graphics 'Bruker SHELXTL'
_computing_publication_material 'Bruker SHELXTL'
_computing_structure_refinement 'SHELXL-97 (Sheldrick, 1997)'
_computing_structure_solution 'SHELXS-97 (Sheldrick, 1990)'
_diffrn_ambient_temperature 173(2)
_diffrn_measured_fraction_theta_full 0.988
_diffrn_measured_fraction_theta_max 0.988
_diffrn_measurement_device_type 'Bruker P4'
_diffrn_measurement_method '\w scans'
_diffrn_radiation_monochromator graphite
_diffrn_radiation_source 'fine-focus sealed tube'
_diffrn_radiation_type MoK\a
_diffrn_radiation_wavelength 0.71073
_diffrn_reflns_av_R_equivalents 0.0238
_diffrn_reflns_av_sigmaI/netI 0.0239
_diffrn_reflns_limit_h_max 31
_diffrn_reflns_limit_h_min -28
_diffrn_reflns_limit_k_max 28
_diffrn_reflns_limit_k_min -27
_diffrn_reflns_limit_l_max 23
_diffrn_reflns_limit_l_min -21
_diffrn_reflns_number 29411
_diffrn_reflns_theta_full 27.50
_diffrn_reflns_theta_max 27.50
_diffrn_reflns_theta_min 1.34
_exptl_absorpt_coefficient_mu 0.684
_exptl_absorpt_correction_type none
_exptl_crystal_colour Colourless
_exptl_crystal_density_diffrn 1.572
_exptl_crystal_density_method 'not measured'
_exptl_crystal_description Irregular
_exptl_crystal_F_000 3984
_exptl_crystal_size_max 0.15
_exptl_crystal_size_mid 0.25
_exptl_crystal_size_min 0.40
_refine_diff_density_max 1.857
_refine_diff_density_min -0.682
_refine_diff_density_rms 0.121
_refine_ls_extinction_method none
_refine_ls_goodness_of_fit_ref 1.091
_refine_ls_hydrogen_treatment mixed
_refine_ls_matrix_type full
_refine_ls_number_parameters 543
_refine_ls_number_reflns 9470
_refine_ls_number_restraints 0
_refine_ls_restrained_S_all 1.091
_refine_ls_R_factor_all 0.0731
_refine_ls_R_factor_gt 0.0598
_refine_ls_shift/su_max 0.000
_refine_ls_shift/su_mean 0.000
_refine_ls_structure_factor_coef Fsqd
_refine_ls_weighting_details 'calc w=1/[\s^2^(Fo^2^)+(0.0984P)^2^+33.1797P] where P=(Fo^2^+2Fc^2^)/3'
_refine_ls_weighting_scheme calc
_refine_ls_wR_factor_gt 0.1718
_refine_ls_wR_factor_ref 0.1811
_reflns_number_gt 7741
_reflns_number_total 9470
_reflns_threshold_expression >2sigma(I)
_cod_data_source_file ic049923brom20040118_122834.cif
_cod_data_source_block ph
_cod_depositor_comments
;
The following automatic conversions were performed:
'_symmetry_cell_setting' value 'Monoclinic' changed to 'monoclinic'
according to '/home/saulius/struct/CIF-dictionaries/cif_core.dic'
dictionary named 'cif_core.dic' version 2.4.1 from 2010-06-29.

Automatic conversion script
Id: cif_fix_enum 1527 2010-12-29 10:47:43Z saulius 
;
_cod_database_code 4311859

loop_
_symmetry_equiv_pos_as_xyz
'x, y, z'
'-x, y, -z+1/2'
'x+1/2, y+1/2, z'
'-x+1/2, y+1/2, -z+1/2'
'-x, -y, -z'
'x, -y, z-1/2'
'-x+1/2, -y+1/2, -z'
'x+1/2, -y+1/2, z-1/2'

loop_
_atom_site_label
_atom_site_type_symbol
_atom_site_fract_x
_atom_site_fract_y
_atom_site_fract_z
_atom_site_U_iso_or_equiv
_atom_site_adp_type
_atom_site_occupancy
_atom_site_symmetry_multiplicity
_atom_site_calc_flag
_atom_site_refinement_flags
_atom_site_disorder_assembly
_atom_site_disorder_group
Pd Pd 0.213052(13) 0.481472(13) 0.183608(18) 0.03170(12) Uani 1 1 d . . .
P1 P 0.28548(5) 0.40798(5) 0.20686(7) 0.0359(2) Uani 1 1 d . . .
P2 P 0.29556(5) 0.54480(5) 0.21463(9) 0.0443(3) Uani 1 1 d . . .
C1 C 0.1512(2) 0.5497(2) 0.1623(3) 0.0461(10) Uani 1 1 d . . .
N2 N 0.1145(2) 0.5853(2) 0.1486(3) 0.0592(11) Uani 1 1 d . . .
C3 C 0.0638(3) 0.6296(3) 0.1280(5) 0.0675(16) Uani 1 1 d . . .
C4 C 0.0157(3) 0.6016(3) 0.1424(4) 0.0658(15) Uani 1 1 d . . .
H4A H 0.0342 0.5908 0.2029 0.099 Uiso 1 1 calc R . .
H4B H -0.0004 0.5646 0.1073 0.099 Uiso 1 1 calc R . .
H4C H -0.0191 0.6305 0.1265 0.099 Uiso 1 1 calc R . .
C5 C 0.0957(3) 0.6811(3) 0.1863(5) 0.086(2) Uani 1 1 d . . .
H5A H 0.1124 0.6676 0.2455 0.128 Uiso 1 1 calc R . .
H5B H 0.0654 0.7144 0.1737 0.128 Uiso 1 1 calc R . .
H5C H 0.1305 0.6957 0.1784 0.128 Uiso 1 1 calc R . .
C6 C 0.0352(3) 0.6483(3) 0.0292(4) 0.0611(13) Uani 1 1 d . . .
H6A H 0.0668 0.6752 0.0249 0.073 Uiso 1 1 calc R . .
C7 C 0.0213(3) 0.5940(3) -0.0313(4) 0.0687(15) Uani 1 1 d . . .
H7A H 0.0601 0.5692 -0.0106 0.082 Uiso 1 1 calc R . .
H7B H -0.0113 0.5679 -0.0297 0.082 Uiso 1 1 calc R . .
C8 C -0.0017(3) 0.6133(4) -0.1236(4) 0.0703(17) Uani 1 1 d . . .
H8A H -0.0143 0.5767 -0.1610 0.084 Uiso 1 1 calc R . .
H8B H 0.0328 0.6342 -0.1275 0.084 Uiso 1 1 calc R . .
C9 C -0.0582(3) 0.6566(3) -0.1528(4) 0.0745(19) Uani 1 1 d . . .
C10 C -0.0493(3) 0.7075(3) -0.0936(4) 0.0690(15) Uani 1 1 d . . .
H10A H -0.0900 0.7290 -0.1139 0.083 Uiso 1 1 calc R . .
H10B H -0.0187 0.7371 -0.0939 0.083 Uiso 1 1 calc R . .
C11 C -0.0250(2) 0.6848(2) -0.0013(4) 0.0565(12) Uani 1 1 d . . .
H11A H -0.0169 0.7202 0.0370 0.068 Uiso 1 1 calc R . .
H11B H -0.0576 0.6588 0.0005 0.068 Uiso 1 1 calc R . .
C12 C -0.0800(4) 0.6795(4) -0.2440(5) 0.088(2) Uani 1 1 d . . .
H12A H -0.1163 0.7069 -0.2623 0.132 Uiso 1 1 calc R . .
H12B H -0.0922 0.6446 -0.2831 0.132 Uiso 1 1 calc R . .
H12C H -0.0453 0.7018 -0.2447 0.132 Uiso 1 1 calc R . .
N13 N -0.1084(2) 0.6150(2) -0.1560(3) 0.0566(11) Uani 1 1 d . . .
C14 C -0.14624(19) 0.5815(2) -0.1634(3) 0.0395(9) Uani 1 1 d . . .
C15 C 0.2511(2) 0.3422(2) 0.1383(3) 0.0446(10) Uani 1 1 d . . .
C16 C 0.2093(3) 0.3523(3) 0.0521(3) 0.0622(14) Uani 1 1 d . . .
H16A H 0.2020 0.3928 0.0301 0.075 Uiso 1 1 calc R . .
C17 C 0.1785(3) 0.3044(3) -0.0014(4) 0.0768(18) Uani 1 1 d . . .
H17A H 0.1492 0.3119 -0.0600 0.092 Uiso 1 1 calc R . .
C18 C 0.1894(4) 0.2464(3) 0.0287(5) 0.085(2) Uani 1 1 d . . .
H18A H 0.1682 0.2131 -0.0086 0.102 Uiso 1 1 calc R . .
C19 C 0.2311(4) 0.2362(3) 0.1126(5) 0.099(3) Uani 1 1 d . . .
H19A H 0.2391 0.1954 0.1336 0.119 Uiso 1 1 calc R . .
C20 C 0.2619(3) 0.2837(3) 0.1680(4) 0.0760(19) Uani 1 1 d . . .
H20A H 0.2907 0.2756 0.2266 0.091 Uiso 1 1 calc R . .
C21 C 0.3245(2) 0.38440(19) 0.3171(3) 0.0436(9) Uani 1 1 d . . .
C22 C 0.3813(3) 0.3537(3) 0.3536(4) 0.0697(16) Uani 1 1 d . . .
H22A H 0.3999 0.3428 0.3200 0.084 Uiso 1 1 calc R . .
C23 C 0.4109(3) 0.3390(4) 0.4399(5) 0.094(2) Uani 1 1 d . . .
H23A H 0.4498 0.3172 0.4652 0.113 Uiso 1 1 calc R . .
C24 C 0.3850(5) 0.3553(3) 0.4885(4) 0.107(3) Uani 1 1 d . . .
H24A H 0.4062 0.3455 0.5477 0.128 Uiso 1 1 calc R . .
C25 C 0.3296(4) 0.3852(3) 0.4533(4) 0.086(2) Uani 1 1 d . . .
H25A H 0.3119 0.3965 0.4880 0.103 Uiso 1 1 calc R . .
C26 C 0.2977(3) 0.3999(2) 0.3667(3) 0.0558(12) Uani 1 1 d . . .
H26A H 0.2581 0.4204 0.3419 0.067 Uiso 1 1 calc R . .
C27 C 0.3424(3) 0.5553(3) 0.3274(4) 0.0674(16) Uani 1 1 d . . .
C28 C 0.4073(4) 0.5579(6) 0.3666(6) 0.135(5) Uani 1 1 d . . .
H28A H 0.4285 0.5531 0.3347 0.162 Uiso 1 1 calc R . .
C29 C 0.4409(6) 0.5677(8) 0.4546(8) 0.221(10) Uani 1 1 d . . .
H29A H 0.4856 0.5714 0.4830 0.265 Uiso 1 1 calc R . .
C30 C 0.4096(7) 0.5724(7) 0.5019(6) 0.196(9) Uani 1 1 d . . .
H30A H 0.4335 0.5772 0.5623 0.235 Uiso 1 1 calc R . .
C31 C 0.3451(5) 0.5702(4) 0.4623(4) 0.112(3) Uani 1 1 d . . .
H31A H 0.3240 0.5751 0.4943 0.135 Uiso 1 1 calc R . .
C32 C 0.3113(3) 0.5605(3) 0.3753(4) 0.0716(17) Uani 1 1 d . . .
H32A H 0.2666 0.5574 0.3473 0.086 Uiso 1 1 calc R . .
C33 C 0.2740(2) 0.6188(2) 0.1651(3) 0.0488(10) Uani 1 1 d . . .
C34 C 0.2938(4) 0.6715(3) 0.2117(5) 0.091(2) Uani 1 1 d . . .
H34A H 0.3221 0.6706 0.2717 0.109 Uiso 1 1 calc R . .
C35 C 0.2712(6) 0.7265(3) 0.1684(8) 0.134(4) Uani 1 1 d . . .
H35A H 0.2836 0.7633 0.2008 0.160 Uiso 1 1 calc R . .
C36 C 0.2337(5) 0.7304(4) 0.0854(7) 0.106(3) Uani 1 1 d . . .
H36A H 0.2235 0.7690 0.0575 0.127 Uiso 1 1 calc R . .
C37 C 0.2108(4) 0.6805(4) 0.0424(5) 0.101(3) Uani 1 1 d . . .
H37A H 0.1799 0.6829 -0.0166 0.121 Uiso 1 1 calc R . .
C38 C 0.2304(4) 0.6230(3) 0.0806(4) 0.081(2) Uani 1 1 d . . .
H38A H 0.2133 0.5869 0.0476 0.097 Uiso 1 1 calc R . .
C39 C 0.3463(3) 0.4409(3) 0.1868(5) 0.0657(15) Uani 1 1 d . . .
H39A H 0.3884 0.4318 0.2364 0.079 Uiso 1 1 calc R . .
H39B H 0.3438 0.4207 0.1361 0.079 Uiso 1 1 calc R . .
C40 C 0.3411(3) 0.5065(3) 0.1727(6) 0.080(2) Uani 1 1 d . . .
H40A H 0.3208 0.5144 0.1104 0.096 Uiso 1 1 calc R . .
H40B H 0.3841 0.5243 0.2000 0.096 Uiso 1 1 calc R . .
P3 P 0.14695(7) 0.50022(8) 0.88788(8) 0.0542(3) Uani 1 1 d . . .
P4 P 1.0000 0.81383(10) 0.2500 0.0658(6) Uani 1 2 d S . .
P5 P 0.5000 0.35399(11) 0.7500 0.0593(5) Uani 1 2 d S . .
F1 F 0.1314(3) 0.4923(2) 0.9622(3) 0.1042(15) Uani 1 1 d . . .
F2 F 0.1466(3) 0.4301(2) 0.8752(3) 0.126(2) Uani 1 1 d . . .
F3 F 0.2184(2) 0.4977(3) 0.9588(4) 0.128(2) Uani 1 1 d . . .
F4 F 0.1635(3) 0.5092(3) 0.8150(3) 0.136(2) Uani 1 1 d . . .
F5 F 0.1453(3) 0.5716(2) 0.8995(3) 0.123(2) Uani 1 1 d . . .
F6 F 0.07566(19) 0.5027(2) 0.8185(3) 0.0903(12) Uani 1 1 d . . .
F7 F 1.0000 0.8846(3) 0.2500 0.133(3) Uani 1 2 d S . .
F8 F 0.92502(16) 0.81390(19) 0.2056(3) 0.0859(12) Uani 1 1 d . . .
F9 F 0.9957(2) 0.8105(3) 0.1594(3) 0.1114(16) Uani 1 1 d . . .
F10 F 1.0000 0.7411(3) 0.2500 0.123(3) Uani 1 2 d S . .
F13 F 0.5142(6) 0.3082(5) 0.8174(5) 0.111(4) Uani 0.60 1 d P . .
F14 F 0.5722(4) 0.3613(5) 0.7787(8) 0.121(3) Uani 0.60 1 d P . .
F15 F 0.5153(5) 0.4115(4) 0.8185(5) 0.110(3) Uani 0.60 1 d P . .
F16 F 0.4759(6) 0.3416(6) 0.8158(7) 0.082(3) Uani 0.40 1 d P . .
F17 F 0.5499(7) 0.3941(6) 0.8028(7) 0.086(3) Uani 0.40 1 d P . .
F18 F 0.5496(8) 0.2948(6) 0.8043(9) 0.108(5) Uani 0.40 1 d P . .

loop_
_atom_site_aniso_label
_atom_site_aniso_U_11
_atom_site_aniso_U_22
_atom_site_aniso_U_33
_atom_site_aniso_U_23
_atom_site_aniso_U_13
_atom_site_aniso_U_12
Pd 0.02709(17) 0.02815(17) 0.03908(18) 0.00163(11) 0.01583(13) 0.00220(10)
P1 0.0371(5) 0.0305(5) 0.0447(5) 0.0069(4) 0.0238(4) 0.0072(4)
P2 0.0388(6) 0.0315(5) 0.0660(7) -0.0026(5) 0.0286(5) -0.0048(4)
C1 0.041(2) 0.039(2) 0.063(3) 0.009(2) 0.029(2) 0.0104(18)
N2 0.051(2) 0.045(2) 0.095(3) 0.019(2) 0.047(2) 0.0163(19)
C3 0.063(3) 0.047(3) 0.109(5) 0.018(3) 0.055(3) 0.023(2)
C4 0.045(3) 0.088(4) 0.067(3) -0.003(3) 0.029(3) 0.018(3)
C5 0.062(4) 0.079(4) 0.103(5) -0.015(4) 0.032(4) 0.014(3)
C6 0.066(3) 0.052(3) 0.067(3) -0.006(2) 0.035(3) 0.014(2)
C7 0.063(3) 0.056(3) 0.087(4) -0.013(3) 0.037(3) 0.003(3)
C8 0.045(3) 0.109(5) 0.061(3) 0.000(3) 0.030(3) -0.012(3)
C9 0.051(3) 0.101(5) 0.082(4) -0.041(4) 0.041(3) -0.030(3)
C10 0.060(3) 0.049(3) 0.090(4) 0.006(3) 0.030(3) -0.003(2)
C11 0.048(3) 0.048(3) 0.069(3) -0.001(2) 0.025(2) -0.002(2)
C12 0.081(5) 0.093(5) 0.089(5) 0.007(4) 0.042(4) -0.022(4)
N13 0.049(2) 0.059(3) 0.072(3) -0.026(2) 0.037(2) -0.020(2)
C14 0.035(2) 0.040(2) 0.043(2) -0.0078(17) 0.0196(17) -0.0026(17)
C15 0.050(2) 0.039(2) 0.045(2) 0.0005(18) 0.023(2) 0.0092(19)
C16 0.082(4) 0.053(3) 0.046(3) 0.003(2) 0.027(3) 0.020(3)
C17 0.080(4) 0.081(4) 0.049(3) -0.014(3) 0.017(3) 0.018(3)
C18 0.101(5) 0.061(4) 0.075(4) -0.025(3) 0.030(4) -0.006(4)
C19 0.135(7) 0.042(3) 0.080(4) -0.003(3) 0.022(5) -0.006(4)
C20 0.099(5) 0.041(3) 0.055(3) 0.005(2) 0.013(3) 0.001(3)
C21 0.044(2) 0.033(2) 0.044(2) 0.0041(17) 0.0141(18) 0.0024(17)
C22 0.049(3) 0.065(4) 0.073(4) 0.010(3) 0.013(3) 0.016(3)
C23 0.069(4) 0.081(5) 0.077(5) 0.018(4) -0.005(4) 0.015(4)
C24 0.148(8) 0.059(4) 0.043(3) 0.006(3) -0.006(4) -0.003(4)
C25 0.145(7) 0.058(3) 0.045(3) 0.002(3) 0.040(4) 0.003(4)
C26 0.078(3) 0.043(2) 0.044(2) 0.0052(19) 0.028(2) 0.008(2)
C27 0.054(3) 0.056(3) 0.064(3) 0.014(3) 0.008(3) -0.021(2)
C28 0.060(4) 0.199(11) 0.092(5) 0.048(6) -0.003(4) -0.056(6)
C29 0.111(8) 0.31(2) 0.114(8) 0.078(11) -0.045(7) -0.127(11)
C30 0.191(12) 0.218(14) 0.064(5) 0.031(7) -0.024(6) -0.148(12)
C31 0.151(8) 0.087(5) 0.057(4) -0.007(3) 0.019(4) -0.053(6)
C32 0.088(4) 0.051(3) 0.050(3) -0.004(2) 0.015(3) -0.016(3)
C33 0.054(3) 0.037(2) 0.061(3) 0.000(2) 0.033(2) -0.0053(19)
C34 0.128(6) 0.039(3) 0.084(4) -0.001(3) 0.035(4) -0.015(3)
C35 0.196(12) 0.038(4) 0.161(10) 0.005(5) 0.084(9) -0.005(5)
C36 0.122(7) 0.065(5) 0.130(8) 0.043(5) 0.063(6) 0.016(5)
C37 0.109(6) 0.102(6) 0.080(5) 0.039(5) 0.038(4) -0.009(5)
C38 0.113(5) 0.064(4) 0.056(3) 0.005(3) 0.034(4) -0.017(4)
C39 0.074(4) 0.052(3) 0.108(5) 0.010(3) 0.073(4) 0.010(3)
C40 0.074(4) 0.049(3) 0.154(7) -0.002(4) 0.086(5) -0.006(3)
P3 0.0508(7) 0.0707(8) 0.0453(6) 0.0084(6) 0.0269(6) 0.0008(6)
P4 0.0486(10) 0.0491(11) 0.1083(17) 0.000 0.0455(11) 0.000
P5 0.0524(10) 0.0806(14) 0.0465(9) 0.000 0.0257(8) 0.000
F1 0.129(4) 0.130(4) 0.094(3) 0.027(3) 0.086(3) 0.030(3)
F2 0.182(5) 0.079(3) 0.085(3) 0.004(2) 0.041(3) 0.049(3)
F3 0.051(2) 0.211(6) 0.092(3) -0.009(3) 0.013(2) 0.019(3)
F4 0.113(4) 0.238(7) 0.086(3) 0.029(4) 0.072(3) -0.010(4)
F5 0.150(4) 0.074(3) 0.073(2) 0.002(2) 0.000(3) -0.028(3)
F6 0.062(2) 0.097(3) 0.085(3) -0.014(2) 0.016(2) 0.002(2)
F7 0.084(4) 0.043(3) 0.244(9) 0.000 0.061(5) 0.000
F8 0.0505(18) 0.084(3) 0.127(3) -0.022(2) 0.047(2) -0.0026(17)
F9 0.072(3) 0.144(5) 0.126(4) -0.005(3) 0.056(3) 0.001(3)
F10 0.119(5) 0.057(3) 0.242(9) 0.000 0.127(6) 0.000
F13 0.136(9) 0.102(7) 0.055(4) 0.012(4) 0.016(5) -0.070(7)
F14 0.063(4) 0.126(8) 0.170(10) 0.046(7) 0.054(5) 0.012(5)
F15 0.147(8) 0.079(5) 0.090(5) -0.041(4) 0.048(5) -0.017(5)
F16 0.094(8) 0.111(9) 0.067(6) -0.011(6) 0.060(6) -0.005(6)
F17 0.103(10) 0.072(8) 0.068(6) -0.008(5) 0.032(6) -0.047(7)
F18 0.142(12) 0.093(8) 0.081(7) 0.035(6) 0.049(8) 0.059(9)

loop_
_atom_type_symbol
_atom_type_description
_atom_type_scat_dispersion_real
_atom_type_scat_dispersion_imag
_atom_type_scat_source
C C 0.0033 0.0016 'International Tables Vol C Tables 4.2.6.8 and 6.1.1.4'
H H 0.0000 0.0000 'International Tables Vol C Tables 4.2.6.8 and 6.1.1.4'
N N 0.0061 0.0033 'International Tables Vol C Tables 4.2.6.8 and 6.1.1.4'
F F 0.0171 0.0103 'International Tables Vol C Tables 4.2.6.8 and 6.1.1.4'
P P 0.1023 0.0942 'International Tables Vol C Tables 4.2.6.8 and 6.1.1.4'
Pd Pd -0.9988 1.0072 'International Tables Vol C Tables 4.2.6.8 and 6.1.1.4'

loop_
_geom_angle_atom_site_label_1
_geom_angle_atom_site_label_2
_geom_angle_atom_site_label_3
_geom_angle
_geom_angle_site_symmetry_1
_geom_angle_site_symmetry_3
_geom_angle_publ_flag
C1 Pd C14 90.58(19) . 5_565 ?
C1 Pd P1 177.34(13) . . ?
C14 Pd P1 91.99(12) 5_565 . ?
C1 Pd P2 94.74(14) . . ?
C14 Pd P2 174.10(13) 5_565 . ?
P1 Pd P2 82.72(4) . . ?
C21 P1 C15 109.7(2) . . ?
C21 P1 C39 107.1(3) . . ?
C15 P1 C39 108.9(3) . . ?
C21 P1 Pd 110.05(15) . . ?
C15 P1 Pd 112.53(15) . . ?
C39 P1 Pd 108.42(18) . . ?
C27 P2 C33 108.3(3) . . ?
C27 P2 C40 110.6(4) . . ?
C33 P2 C40 107.2(3) . . ?
C27 P2 Pd 110.33(18) . . ?
C33 P2 Pd 114.97(17) . . ?
C40 P2 Pd 105.3(2) . . ?
N2 C1 Pd 176.3(5) . . ?
C1 N2 C3 177.1(6) . . ?
C4 C3 N2 109.1(5) . . ?
C4 C3 C5 112.4(6) . . ?
N2 C3 C5 104.2(5) . . ?
C4 C3 C6 111.0(5) . . ?
N2 C3 C6 107.3(5) . . ?
C5 C3 C6 112.4(5) . . ?
C11 C6 C7 108.5(5) . . ?
C11 C6 C3 110.2(4) . . ?
C7 C6 C3 114.2(5) . . ?
C8 C7 C6 113.1(5) . . ?
C7 C8 C9 109.0(5) . . ?
C10 C9 N13 107.9(5) . . ?
C10 C9 C8 115.6(5) . . ?
N13 C9 C8 102.5(5) . . ?
C10 C9 C12 111.9(6) . . ?
N13 C9 C12 108.3(5) . . ?
C8 C9 C12 110.1(5) . . ?
C9 C10 C11 111.9(5) . . ?
C6 C11 C10 110.1(5) . . ?
C14 N13 C9 174.8(5) . . ?
N13 C14 Pd 175.7(4) . 5_565 ?
C20 C15 C16 118.7(5) . . ?
C20 C15 P1 123.1(4) . . ?
C16 C15 P1 118.1(4) . . ?
C17 C16 C15 120.5(5) . . ?
C18 C17 C16 120.4(6) . . ?
C17 C18 C19 119.3(6) . . ?
C18 C19 C20 121.4(6) . . ?
C15 C20 C19 119.7(5) . . ?
C22 C21 C26 119.8(5) . . ?
C22 C21 P1 121.4(4) . . ?
C26 C21 P1 118.8(3) . . ?
C21 C22 C23 119.3(7) . . ?
C24 C23 C22 120.7(7) . . ?
C25 C24 C23 120.4(6) . . ?
C24 C25 C26 120.7(7) . . ?
C21 C26 C25 119.2(6) . . ?
C28 C27 C32 120.9(7) . . ?
C28 C27 P2 120.9(7) . . ?
C32 C27 P2 118.2(4) . . ?
C27 C28 C29 117.8(11) . . ?
C28 C29 C30 120.9(10) . . ?
C31 C30 C29 120.9(9) . . ?
C30 C31 C32 118.8(11) . . ?
C31 C32 C27 120.6(8) . . ?
C38 C33 C34 118.2(6) . . ?
C38 C33 P2 119.3(4) . . ?
C34 C33 P2 121.9(4) . . ?
C33 C34 C35 117.7(7) . . ?
C36 C35 C34 123.5(8) . . ?
C37 C36 C35 118.5(7) . . ?
C36 C37 C38 121.5(8) . . ?
C33 C38 C37 119.9(7) . . ?
C40 C39 P1 114.4(4) . . ?
C39 C40 P2 113.5(4) . . ?
F2 P3 F6 89.6(3) . . ?
F2 P3 F4 89.1(3) . . ?
F6 P3 F4 88.5(3) . . ?
F2 P3 F3 90.5(3) . . ?
F6 P3 F3 179.1(3) . . ?
F4 P3 F3 92.4(3) . . ?
F2 P3 F1 91.8(3) . . ?
F6 P3 F1 92.4(3) . . ?
F4 P3 F1 178.7(4) . . ?
F3 P3 F1 86.7(3) . . ?
F2 P3 F5 178.5(3) . . ?
F6 P3 F5 88.9(3) . . ?
F4 P3 F5 91.2(4) . . ?
F3 P3 F5 91.0(3) . . ?
F1 P3 F5 87.9(3) . . ?
F7 P4 F9 92.6(2) . 2_755 ?
F7 P4 F9 92.6(2) . . ?
F9 P4 F9 174.8(5) 2_755 . ?
F7 P4 F8 89.94(17) . . ?
F9 P4 F8 89.4(2) 2_755 . ?
F9 P4 F8 90.6(2) . . ?
F7 P4 F8 89.94(17) . 2_755 ?
F9 P4 F8 90.6(2) 2_755 2_755 ?
F9 P4 F8 89.4(2) . 2_755 ?
F8 P4 F8 179.9(3) . 2_755 ?
F7 P4 F10 180.000(2) . . ?
F9 P4 F10 87.4(2) 2_755 . ?
F9 P4 F10 87.4(2) . . ?
F8 P4 F10 90.06(17) . . ?
F8 P4 F10 90.06(17) 2_755 . ?
F17 P5 F17 103.4(13) . 2_656 ?
F17 P5 F13 138.3(9) . 2_656 ?
F17 P5 F13 95.5(5) 2_656 2_656 ?
F17 P5 F13 95.5(5) . . ?
F17 P5 F13 138.3(9) 2_656 . ?
F13 P5 F13 94.5(9) 2_656 . ?
F17 P5 F14 127.1(9) . 2_656 ?
F17 P5 F14 43.2(7) 2_656 2_656 ?
F13 P5 F14 91.8(6) 2_656 2_656 ?
F13 P5 F14 96.1(7) . 2_656 ?
F17 P5 F14 43.2(6) . . ?
F17 P5 F14 127.1(9) 2_656 . ?
F13 P5 F14 96.1(7) 2_656 . ?
F13 P5 F14 91.8(6) . . ?
F14 P5 F14 168.3(9) 2_656 . ?
F17 P5 F16 96.7(7) . . ?
F17 P5 F16 95.4(8) 2_656 . ?
F13 P5 F16 118.4(8) 2_656 . ?
F13 P5 F16 45.0(6) . . ?
F14 P5 F16 59.6(6) 2_656 . ?
F14 P5 F16 122.7(6) . . ?
F17 P5 F16 95.4(8) . 2_656 ?
F17 P5 F16 96.7(7) 2_656 2_656 ?
F13 P5 F16 45.0(6) 2_656 2_656 ?
F13 P5 F16 118.4(8) . 2_656 ?
F14 P5 F16 122.7(6) 2_656 2_656 ?
F14 P5 F16 59.6(6) . 2_656 ?
F16 P5 F16 160.3(10) . 2_656 ?
F17 P5 F15 40.0(7) . . ?
F17 P5 F15 80.3(6) 2_656 . ?
F13 P5 F15 173.8(6) 2_656 . ?
F13 P5 F15 91.6(5) . . ?
F14 P5 F15 88.2(5) 2_656 . ?
F14 P5 F15 83.0(6) . . ?
F16 P5 F15 66.8(6) . . ?
F16 P5 F15 130.6(6) 2_656 . ?
F17 P5 F15 80.3(6) . 2_656 ?
F17 P5 F15 40.0(7) 2_656 2_656 ?
F13 P5 F15 91.6(5) 2_656 2_656 ?
F13 P5 F15 173.8(6) . 2_656 ?
F14 P5 F15 83.0(6) 2_656 2_656 ?
F14 P5 F15 88.2(5) . 2_656 ?
F16 P5 F15 130.6(6) . 2_656 ?
F16 P5 F15 66.8(6) 2_656 2_656 ?
F15 P5 F15 82.2(7) . 2_656 ?
F17 P5 F18 169.0(9) . 2_656 ?
F17 P5 F18 87.5(8) 2_656 2_656 ?
F13 P5 F18 37.3(6) 2_656 2_656 ?
F13 P5 F18 76.6(5) . 2_656 ?
F14 P5 F18 62.1(7) 2_656 2_656 ?
F14 P5 F18 128.5(8) . 2_656 ?
F16 P5 F18 83.0(6) . 2_656 ?
F16 P5 F18 82.1(6) 2_656 2_656 ?
F15 P5 F18 146.0(7) . 2_656 ?
F15 P5 F18 108.2(6) 2_656 2_656 ?
F17 P5 F18 87.5(8) . . ?
F17 P5 F18 169.0(9) 2_656 . ?
F13 P5 F18 76.6(5) 2_656 . ?
F13 P5 F18 37.3(6) . . ?
F14 P5 F18 128.5(8) 2_656 . ?
F14 P5 F18 62.1(7) . . ?
F16 P5 F18 82.1(6) . . ?
F16 P5 F18 83.0(6) 2_656 . ?
F15 P5 F18 108.2(6) . . ?
F15 P5 F18 146.0(7) 2_656 . ?
F18 P5 F18 81.6(12) 2_656 . ?
F18 F13 F16 155.0(12) . . ?
F18 F13 P5 83.5(9) . . ?
F16 F13 P5 72.5(7) . . ?
F17 F14 F16 110.7(9) . 2_656 ?
F17 F14 P5 60.6(6) . . ?
F16 F14 P5 60.4(5) 2_656 . ?
F17 F14 F18 99.1(9) . . ?
F16 F14 F18 83.7(8) 2_656 . ?
P5 F14 F18 62.7(6) . . ?
F17 F15 P5 57.4(6) . . ?
F13 F16 F14 110.7(8) . 2_656 ?
F13 F16 P5 62.5(5) . . ?
F14 F16 P5 59.9(5) 2_656 . ?
F15 F17 F14 157.7(12) . . ?
F15 F17 P5 82.7(9) . . ?
F14 F17 P5 76.2(8) . . ?
F13 F18 F14 103.8(11) . . ?
F13 F18 P5 59.2(7) . . ?
F14 F18 P5 55.2(5) . . ?

loop_
_geom_bond_atom_site_label_1
_geom_bond_atom_site_label_2
_geom_bond_distance
_geom_bond_site_symmetry_2
_geom_bond_publ_flag
Pd C1 2.017(4) . ?
Pd C14 2.022(4) 5_565 ?
Pd P1 2.2668(10) . ?
Pd P2 2.2707(11) . ?
P1 C21 1.799(4) . ?
P1 C15 1.807(5) . ?
P1 C39 1.838(5) . ?
P2 C27 1.782(6) . ?
P2 C33 1.795(5) . ?
P2 C40 1.828(6) . ?
C1 N2 1.117(6) . ?
N2 C3 1.464(6) . ?
C3 C4 1.458(8) . ?
C3 C5 1.470(9) . ?
C3 C6 1.607(9) . ?
C6 C11 1.514(7) . ?
C6 C7 1.531(8) . ?
C7 C8 1.526(9) . ?
C8 C9 1.534(9) . ?
C9 C10 1.482(8) . ?
C9 N13 1.501(7) . ?
C9 C12 1.538(10) . ?
C10 C11 1.542(8) . ?
N13 C14 1.133(6) . ?
C14 Pd 2.022(4) 5_565 ?
C15 C20 1.361(7) . ?
C15 C16 1.387(7) . ?
C16 C17 1.368(8) . ?
C17 C18 1.351(10) . ?
C18 C19 1.356(10) . ?
C19 C20 1.375(8) . ?
C21 C22 1.376(7) . ?
C21 C26 1.383(7) . ?
C22 C23 1.387(9) . ?
C23 C24 1.357(12) . ?
C24 C25 1.344(12) . ?
C25 C26 1.391(7) . ?
C27 C28 1.376(9) . ?
C27 C32 1.408(10) . ?
C28 C29 1.393(16) . ?
C29 C30 1.40(2) . ?
C30 C31 1.367(16) . ?
C31 C32 1.376(9) . ?
C33 C38 1.359(8) . ?
C33 C34 1.364(8) . ?
C34 C35 1.390(11) . ?
C35 C36 1.311(13) . ?
C36 C37 1.294(12) . ?
C37 C38 1.398(10) . ?
C39 C40 1.449(8) . ?
P3 F2 1.549(5) . ?
P3 F6 1.558(4) . ?
P3 F4 1.565(4) . ?
P3 F3 1.568(5) . ?
P3 F1 1.571(4) . ?
P3 F5 1.577(5) . ?
P4 F7 1.546(6) . ?
P4 F9 1.583(5) 2_755 ?
P4 F9 1.583(5) . ?
P4 F8 1.590(3) . ?
P4 F8 1.590(3) 2_755 ?
P4 F10 1.590(6) . ?
P5 F17 1.415(9) . ?
P5 F17 1.415(9) 2_656 ?
P5 F13 1.475(7) 2_656 ?
P5 F13 1.475(7) . ?
P5 F14 1.578(8) 2_656 ?
P5 F14 1.578(8) . ?
P5 F16 1.586(8) . ?
P5 F16 1.586(8) 2_656 ?
P5 F15 1.667(7) . ?
P5 F15 1.667(7) 2_656 ?
P5 F18 1.707(12) 2_656 ?
P5 F18 1.707(11) . ?
F13 F18 1.042(15) . ?
F13 F16 1.176(14) . ?
F14 F17 1.111(15) . ?
F14 F16 1.574(16) 2_656 ?
F14 F18 1.697(18) . ?
F15 F17 1.080(16) . ?
F16 F14 1.574(16) 2_656 ?
